data_4024932
loop_
_publ_author_name
'Michael D. Weller'
'Benson M. Kariuki'
'Liam R. Cox'

_publ_section_title
;
Synthesis of Hybrid Masked Triyne-Phenylene Axial Rods Containing
(E)-\b-Chlorovinylsilanes in the \p-Conjugated Framework
;
_journal_name_full 'Journal of Organic Chemistry'
_journal_page_first 7898
_journal_page_last 7907
_journal_paper_doi 10.1021/jo901766p
_journal_volume 74
_journal_year 2009
_chemical_formula_moiety 'C48 H53 Cl2 O2 Si2, 4(H2 O)'
_chemical_formula_sum 'C48 H61 Cl2 O6 Si2'
_chemical_formula_weight 861.05
_chemical_name_systematic
;
 ?
;
_space_group_IT_number 14
_symmetry_cell_setting monoclinic
_symmetry_space_group_name_Hall '-P 2yab'
_symmetry_space_group_name_H-M 'P 1 21/a 1'
_atom_sites_solution_hydrogens geom
_atom_sites_solution_primary direct
_atom_sites_solution_secondary difmap
_audit_creation_method SHELXL-97
_cell_angle_alpha 90.00
_cell_angle_beta 116.3840(10)
_cell_angle_gamma 90.00
_cell_formula_units_Z 2
_cell_length_a 16.3914(3)
_cell_length_b 9.8562(2)
_cell_length_c 17.5824(4)
_cell_measurement_reflns_used 3604
_cell_measurement_temperature 296(2)
_cell_measurement_theta_max 70.98
_cell_measurement_theta_min 5.29
_cell_volume 2544.67(9)
_computing_structure_refinement 'SHELXL-97 (Sheldrick, 1997)'
_diffrn_ambient_temperature 296(2)
_diffrn_measured_fraction_theta_full 0.933
_diffrn_measured_fraction_theta_max 0.933
_diffrn_radiation_monochromator graphite
_diffrn_radiation_source 'fine-focus sealed tube'
_diffrn_radiation_type CuK\a
_diffrn_radiation_wavelength 1.54178
_diffrn_reflns_av_R_equivalents 0.0276
_diffrn_reflns_av_sigmaI/netI 0.0240
_diffrn_reflns_limit_h_max 17
_diffrn_reflns_limit_h_min -19
_diffrn_reflns_limit_k_max 12
_diffrn_reflns_limit_k_min -11
_diffrn_reflns_limit_l_max 21
_diffrn_reflns_limit_l_min -21
_diffrn_reflns_number 16095
_diffrn_reflns_theta_full 70.98
_diffrn_reflns_theta_max 70.98
_diffrn_reflns_theta_min 5.29
_exptl_absorpt_coefficient_mu 1.933
_exptl_absorpt_correction_T_max 0.6984
_exptl_absorpt_correction_T_min 0.6540
_exptl_absorpt_correction_type empirical
_exptl_absorpt_process_details Sadabs
_exptl_crystal_colour colourless
_exptl_crystal_density_diffrn 1.124
_exptl_crystal_density_method 'not measured'
_exptl_crystal_description block
_exptl_crystal_F_000 918
_exptl_crystal_size_max 0.24
_exptl_crystal_size_mid 0.20
_exptl_crystal_size_min 0.20
_refine_diff_density_max 0.372
_refine_diff_density_min -0.227
_refine_diff_density_rms 0.048
_refine_ls_extinction_method none
_refine_ls_goodness_of_fit_ref 1.018
_refine_ls_hydrogen_treatment constr
_refine_ls_matrix_type full
_refine_ls_number_parameters 273
_refine_ls_number_reflns 4593
_refine_ls_number_restraints 0
_refine_ls_restrained_S_all 1.018
_refine_ls_R_factor_all 0.0607
_refine_ls_R_factor_gt 0.0473
_refine_ls_shift/su_max 0.005
_refine_ls_shift/su_mean 0.000
_refine_ls_structure_factor_coef Fsqd
_refine_ls_weighting_details 'calc w=1/[\s^2^(Fo^2^)+(0.0881P)^2^+0.4121P] where P=(Fo^2^+2Fc^2^)/3'
_refine_ls_weighting_scheme calc
_refine_ls_wR_factor_gt 0.1337
_refine_ls_wR_factor_ref 0.1469
_reflns_number_gt 3604
_reflns_number_total 4593
_reflns_threshold_expression >2sigma(I)
_cod_data_source_file jo901766p_si_004.cif
_cod_data_source_block mw1
_cod_depositor_comments
;
The following automatic conversions were performed:
'_symmetry_cell_setting' value 'Monoclinic' changed to 'monoclinic'
according to '/home/saulius/struct/CIF-dictionaries/cif_core.dic'
dictionary named 'cif_core.dic' version 2.4.1 from 2010-06-29.

Automatic conversion script
Id: cif_fix_enum 1527 2010-12-29 10:47:43Z saulius 
;
_cod_original_sg_symbol_H-M P21/a
_cod_database_code 4024932

loop_
_symmetry_equiv_pos_as_xyz
'x, y, z'
'-x+1/2, y+1/2, -z'
'-x, -y, -z'
'x-1/2, -y-1/2, z'

loop_
_atom_site_label
_atom_site_type_symbol
_atom_site_fract_x
_atom_site_fract_y
_atom_site_fract_z
_atom_site_U_iso_or_equiv
_atom_site_adp_type
_atom_site_occupancy
_atom_site_symmetry_multiplicity
_atom_site_calc_flag
_atom_site_refinement_flags
_atom_site_disorder_assembly
_atom_site_disorder_group
C1 C 0.9878(2) 0.6362(3) 0.48449(18) 0.0874(8) Uani 1 1 d . A 1
H1 H 0.9797 0.7291 0.4747 0.105 Uiso 1 1 calc R A 1
C2 C 0.9956(2) 0.5838(3) 0.56044(18) 0.0862(7) Uani 1 1 d . . 1
H2 H 0.9922 0.6416 0.6008 0.103 Uiso 1 1 calc R . 1
C3 C 0.99162(15) 0.5534(3) 0.42310(15) 0.0717(6) Uani 1 1 d . . 1
C4 C 0.98405(16) 0.6082(3) 0.34470(16) 0.0738(6) Uani 1 1 d . B 1
C5 C 0.97889(14) 0.6540(2) 0.28013(14) 0.0644(5) Uani 1 1 d . B 1
C6 C 0.97562(13) 0.71208(19) 0.20439(12) 0.0545(5) Uani 1 1 d . B 1
C7 C 0.99445(15) 0.6354(2) 0.15165(15) 0.0651(5) Uani 0.524(5) 1 d P B 1
C8 C 0.9984(2) 0.6783(3) 0.07125(18) 0.0826(7) Uani 0.524(5) 1 d P B 1
H8A H 0.9999 0.7767 0.0698 0.099 Uiso 0.524(5) 1 calc PR B 1
H8B H 1.0549 0.6453 0.0729 0.099 Uiso 0.524(5) 1 calc PR B 1
C9 C 0.90186(17) 0.9755(2) 0.25648(15) 0.0707(6) Uani 1 1 d . B 1
C10 C 0.8187(2) 0.8940(4) 0.2485(2) 0.1015(10) Uani 1 1 d . B 1
H10A H 0.7930 0.9361 0.2821 0.152 Uiso 1 1 calc R B 1
H10B H 0.8371 0.8030 0.2683 0.152 Uiso 1 1 calc R B 1
H10C H 0.7741 0.8918 0.1901 0.152 Uiso 1 1 calc R B 1
C11 C 0.8708(3) 1.1214(3) 0.2255(2) 0.1078(11) Uani 1 1 d . B 1
H11A H 0.9225 1.1748 0.2321 0.162 Uiso 1 1 calc R B 1
H11B H 0.8432 1.1607 0.2583 0.162 Uiso 1 1 calc R B 1
H11C H 0.8274 1.1196 0.1667 0.162 Uiso 1 1 calc R B 1
C12 C 0.9726(2) 0.9810(3) 0.34957(17) 0.0930(8) Uani 1 1 d . B 1
H12A H 0.9962 0.8916 0.3683 0.140 Uiso 1 1 calc R B 1
H12B H 0.9445 1.0146 0.3835 0.140 Uiso 1 1 calc R B 1
H12C H 1.0214 1.0403 0.3552 0.140 Uiso 1 1 calc R B 1
C13 C 0.87339(14) 0.9329(2) 0.07388(13) 0.0565(5) Uani 1 1 d . B 1
C14 C 0.88739(17) 1.0244(2) 0.02069(15) 0.0708(6) Uani 1 1 d . B 1
H14 H 0.9418 1.0726 0.0408 0.085 Uiso 1 1 calc R B 1
C15 C 0.8211(2) 1.0450(3) -0.06235(17) 0.0908(9) Uani 1 1 d . B 1
H15 H 0.8317 1.1067 -0.0970 0.109 Uiso 1 1 calc R B 1
C16 C 0.7411(2) 0.9755(3) -0.09314(17) 0.0918(9) Uani 1 1 d . B 1
H16 H 0.6970 0.9902 -0.1485 0.110 Uiso 1 1 calc R B 1
C17 C 0.7256(2) 0.8841(3) -0.04271(18) 0.0914(8) Uani 1 1 d . B 1
H17 H 0.6709 0.8367 -0.0635 0.110 Uiso 1 1 calc R B 1
C18 C 0.79140(17) 0.8620(3) 0.03927(16) 0.0773(7) Uani 1 1 d . B 1
H18 H 0.7806 0.7977 0.0724 0.093 Uiso 1 1 calc R B 1
C19 C 1.07003(14) 0.9796(2) 0.22123(13) 0.0572(5) Uani 1 1 d . B 1
C20 C 1.14780(14) 0.9045(2) 0.26750(14) 0.0627(5) Uani 1 1 d . B 1
H20 H 1.1421 0.8129 0.2769 0.075 Uiso 1 1 calc R B 1
C21 C 1.23366(16) 0.9614(3) 0.30016(17) 0.0782(7) Uani 1 1 d . B 1
H21 H 1.2845 0.9087 0.3323 0.094 Uiso 1 1 calc R B 1
C22 C 1.24425(18) 1.0947(3) 0.2855(2) 0.0921(9) Uani 1 1 d . B 1
H22 H 1.3020 1.1334 0.3079 0.111 Uiso 1 1 calc R B 1
C23 C 1.1688(2) 1.1708(3) 0.2374(2) 0.1042(10) Uani 1 1 d . B 1
H23 H 1.1756 1.2611 0.2259 0.125 Uiso 1 1 calc R B 1
C24 C 1.08307(17) 1.1147(2) 0.2059(2) 0.0845(8) Uani 1 1 d . B 1
H24 H 1.0327 1.1682 0.1737 0.101 Uiso 1 1 calc R B 1
Si1 Si 0.95450(3) 0.90298(5) 0.18793(3) 0.05017(17) Uani 1 1 d . B 1
Cl1 Cl 1.01970(5) 0.46369(6) 0.17342(6) 0.0995(3) Uani 1 1 d . B 1
O1 O 0.9278(3) 0.6337(5) -0.0019(3) 0.1129(18) Uani 0.524(5) 1 d P B 1
C7A C 0.99445(15) 0.6354(2) 0.15165(15) 0.0651(5) Uani 0.476(5) 1 d P B 2
C8A C 0.9984(2) 0.6783(3) 0.07125(18) 0.0826(7) Uani 0.476(5) 1 d P B 2
H8C H 0.9471 0.6393 0.0231 0.099 Uiso 0.476(5) 1 calc PR B 2
H8D H 0.9930 0.7763 0.0662 0.099 Uiso 0.476(5) 1 calc PR B 2
O1A O 1.0782(3) 0.6388(4) 0.0687(3) 0.0954(16) Uani 0.476(5) 1 d P B 2
O2 O 1.2397(7) 1.0810(17) 0.5447(7) 0.227(4) Uiso 0.50 1 d P C 2
O3 O 1.2382(9) 0.957(2) 0.5517(9) 0.255(5) Uiso 0.50 1 d P C 2
O4 O 1.2459(10) 1.196(2) 0.4970(10) 0.296(6) Uiso 0.50 1 d P . 2
O5 O 1.2496(12) 0.851(3) 0.5299(11) 0.332(8) Uiso 0.50 1 d P . 2

loop_
_atom_site_aniso_label
_atom_site_aniso_U_11
_atom_site_aniso_U_22
_atom_site_aniso_U_33
_atom_site_aniso_U_23
_atom_site_aniso_U_13
_atom_site_aniso_U_12
C1 0.0978(19) 0.0736(15) 0.0859(18) 0.0335(14) 0.0364(15) 0.0032(13)
C2 0.0968(19) 0.0804(17) 0.0798(16) 0.0258(14) 0.0378(15) 0.0027(14)
C3 0.0579(12) 0.0773(15) 0.0717(14) 0.0299(12) 0.0213(11) -0.0026(10)
C4 0.0628(13) 0.0722(15) 0.0773(15) 0.0276(12) 0.0229(12) -0.0012(10)
C5 0.0587(12) 0.0561(12) 0.0713(13) 0.0189(10) 0.0226(10) -0.0019(9)
C6 0.0530(10) 0.0460(10) 0.0605(11) 0.0111(9) 0.0218(9) 0.0006(8)
C7 0.0656(12) 0.0447(10) 0.0814(14) 0.0054(10) 0.0296(11) 0.0071(9)
C8 0.1011(19) 0.0728(16) 0.0889(18) 0.0014(13) 0.0558(16) 0.0204(14)
C9 0.0768(14) 0.0708(14) 0.0735(14) 0.0026(11) 0.0416(12) 0.0118(11)
C10 0.0829(18) 0.135(3) 0.112(2) 0.0040(19) 0.0660(18) 0.0048(17)
C11 0.137(3) 0.0843(19) 0.122(2) 0.0068(17) 0.076(2) 0.0469(19)
C12 0.117(2) 0.097(2) 0.0728(16) -0.0117(14) 0.0496(16) -0.0019(17)
C13 0.0594(11) 0.0521(10) 0.0605(11) 0.0095(9) 0.0290(10) 0.0105(8)
C14 0.0710(14) 0.0767(15) 0.0714(14) 0.0184(12) 0.0376(12) 0.0082(11)
C15 0.102(2) 0.107(2) 0.0721(16) 0.0330(15) 0.0460(16) 0.0260(17)
C16 0.0844(19) 0.118(2) 0.0604(14) 0.0095(15) 0.0210(14) 0.0271(17)
C17 0.0735(16) 0.103(2) 0.0784(17) -0.0044(16) 0.0165(14) -0.0047(14)
C18 0.0738(15) 0.0763(15) 0.0728(14) 0.0094(12) 0.0244(13) -0.0078(12)
C19 0.0571(11) 0.0486(10) 0.0672(12) 0.0057(9) 0.0287(10) 0.0026(8)
C20 0.0581(11) 0.0570(12) 0.0686(13) 0.0110(10) 0.0243(10) 0.0027(9)
C21 0.0560(12) 0.0826(17) 0.0874(16) 0.0126(13) 0.0241(12) 0.0035(11)
C22 0.0601(14) 0.0839(18) 0.120(2) 0.0079(16) 0.0286(15) -0.0150(12)
C23 0.0799(17) 0.0606(15) 0.155(3) 0.0166(17) 0.0365(18) -0.0146(13)
C24 0.0644(14) 0.0528(12) 0.124(2) 0.0162(13) 0.0307(15) 0.0015(10)
Si1 0.0519(3) 0.0443(3) 0.0565(3) 0.0080(2) 0.0260(2) 0.0045(2)
Cl1 0.1050(5) 0.0465(3) 0.1346(6) 0.0053(3) 0.0421(5) 0.0141(3)
O1 0.143(4) 0.106(3) 0.086(3) -0.020(2) 0.048(3) 0.025(3)
C7A 0.0656(12) 0.0447(10) 0.0814(14) 0.0054(10) 0.0296(11) 0.0071(9)
C8A 0.1011(19) 0.0728(16) 0.0889(18) 0.0014(13) 0.0558(16) 0.0204(14)
O1A 0.099(3) 0.090(3) 0.125(4) -0.016(2) 0.075(3) 0.002(2)

loop_
_atom_type_symbol
_atom_type_description
_atom_type_scat_dispersion_real
_atom_type_scat_dispersion_imag
_atom_type_scat_source
C C 0.0181 0.0091 'International Tables Vol C Tables 4.2.6.8 and 6.1.1.4'
H H 0.0000 0.0000 'International Tables Vol C Tables 4.2.6.8 and 6.1.1.4'
O O 0.0492 0.0322 'International Tables Vol C Tables 4.2.6.8 and 6.1.1.4'
Si Si 0.2541 0.3302 'International Tables Vol C Tables 4.2.6.8 and 6.1.1.4'
Cl Cl 0.3639 0.7018 'International Tables Vol C Tables 4.2.6.8 and 6.1.1.4'

loop_
_geom_angle_atom_site_label_1
_geom_angle_atom_site_label_2
_geom_angle_atom_site_label_3
_geom_angle
_geom_angle_site_symmetry_1
_geom_angle_site_symmetry_3
_geom_angle_publ_flag
C3 C1 C2 121.3(3) . . ?
C3 C2 C1 120.6(3) 3_766 . ?
C1 C3 C2 118.2(2) . 3_766 ?
C1 C3 C4 121.1(2) . . ?
C2 C3 C4 120.7(3) 3_766 . ?
C5 C4 C3 179.2(3) . . ?
C4 C5 C6 177.9(2) . . ?
C7 C6 C5 119.79(19) . . ?
C7 C6 Si1 122.29(15) . . ?
C5 C6 Si1 117.68(16) . . ?
C6 C7 C8 127.88(19) . . ?
C6 C7 Cl1 120.17(18) . . ?
C8 C7 Cl1 111.95(17) . . ?
O1 C8 C7 114.9(3) . . ?
C12 C9 C10 109.7(2) . . ?
C12 C9 C11 108.6(2) . . ?
C10 C9 C11 108.4(2) . . ?
C12 C9 Si1 110.44(18) . . ?
C10 C9 Si1 112.29(18) . . ?
C11 C9 Si1 107.28(17) . . ?
C14 C13 C18 116.6(2) . . ?
C14 C13 Si1 124.87(18) . . ?
C18 C13 Si1 118.50(16) . . ?
C13 C14 C15 120.9(2) . . ?
C16 C15 C14 120.6(3) . . ?
C15 C16 C17 119.9(3) . . ?
C16 C17 C18 119.9(3) . . ?
C17 C18 C13 122.1(2) . . ?
C20 C19 C24 116.4(2) . . ?
C20 C19 Si1 120.48(15) . . ?
C24 C19 Si1 123.02(16) . . ?
C21 C20 C19 122.0(2) . . ?
C22 C21 C20 120.3(2) . . ?
C21 C22 C23 119.2(2) . . ?
C22 C23 C24 120.5(2) . . ?
C23 C24 C19 121.5(2) . . ?
C13 Si1 C19 114.15(9) . . ?
C13 Si1 C9 108.22(10) . . ?
C19 Si1 C9 109.26(11) . . ?
C13 Si1 C6 108.16(9) . . ?
C19 Si1 C6 105.04(9) . . ?
C9 Si1 C6 112.06(10) . . ?
O3 O2 O4 148.1(14) . . ?
O5 O3 O2 148.2(19) . . ?
O2 O4 O5 160.1(13) . 2_756 ?
O3 O5 O4 171.6(19) . 2_746 ?

loop_
_geom_bond_atom_site_label_1
_geom_bond_atom_site_label_2
_geom_bond_distance
_geom_bond_site_symmetry_2
_geom_bond_publ_flag
C1 C3 1.376(4) . ?
C1 C2 1.383(4) . ?
C2 C3 1.380(3) 3_766 ?
C3 C2 1.380(3) 3_766 ?
C3 C4 1.433(3) . ?
C4 C5 1.190(3) . ?
C5 C6 1.428(3) . ?
C6 C7 1.334(3) . ?
C6 Si1 1.9117(19) . ?
C7 C8 1.504(3) . ?
C7 Cl1 1.744(2) . ?
C8 O1 1.365(5) . ?
C9 C12 1.529(4) . ?
C9 C10 1.533(4) . ?
C9 C11 1.543(4) . ?
C9 Si1 1.906(2) . ?
C13 C14 1.390(3) . ?
C13 C18 1.392(3) . ?
C13 Si1 1.872(2) . ?
C14 C15 1.394(4) . ?
C15 C16 1.360(4) . ?
C16 C17 1.365(4) . ?
C17 C18 1.381(4) . ?
C19 C20 1.383(3) . ?
C19 C24 1.393(3) . ?
C19 Si1 1.875(2) . ?
C20 C21 1.381(3) . ?
C21 C22 1.364(4) . ?
C22 C23 1.370(4) . ?
C23 C24 1.377(4) . ?
O2 O3 1.229(14) . ?
O2 O4 1.437(15) . ?
O3 O5 1.15(2) . ?
O4 O5 1.62(2) 2_756 ?
O5 O4 1.62(2) 2_746 ?
